data_1514446
loop_
_publ_author_name
'Wei, Yong-Sheng'
'Chen, Kai-Jie'
'Liao, Pei-Qin'
'Zhu, Bao-Yong'
'Lin, Rui-Biao'
'Zhou, Hao-Long'
'Wang, Bao-Ying'
'Xue, Wei'
'Zhang, Jie-Peng'
'Chen, Xiao-Ming'

_publ_section_title
;
 Turning on the flexibility of isoreticular porous coordination frameworks
 for drastically tunable framework breathing and thermal expansion
;
_journal_issue 4
_journal_name_full 'Chemical Science'
_journal_page_first 1539
_journal_paper_doi 10.1039/c3sc22222e
_journal_volume 4
_journal_year 2013
_chemical_formula_sum 'C82 H83 N6 Ni3 O23'
_chemical_formula_weight 1696.67
_chemical_name_systematic
;
?
;
_space_group_IT_number 167
_symmetry_cell_setting trigonal
_symmetry_space_group_name_Hall '-R 3 2"c'
_symmetry_space_group_name_H-M 'R -3 c :H'
_atom_sites_solution_hydrogens geom
_atom_sites_solution_primary direct
_atom_sites_solution_secondary difmap
_audit_creation_method SHELXL-97
_cell_angle_alpha 90.00
_cell_angle_beta 90.00
_cell_angle_gamma 120.00
_cell_formula_units_Z 6
_cell_length_a 29.347(2)
_cell_length_b 29.347(2)
_cell_length_c 21.2870(17)
_cell_measurement_temperature 295(2)
_cell_volume 15877(2)
_computing_structure_refinement 'SHELXL-97 (Sheldrick, 1997)'
_computing_structure_solution 'SHELXS-97 (Sheldrick, 1990)'
_diffrn_ambient_temperature 295(2)
_diffrn_measured_fraction_theta_full 0.999
_diffrn_measured_fraction_theta_max 0.999
_diffrn_measurement_device_type CCD
_diffrn_measurement_method '/w scan'
_diffrn_radiation_monochromator graphite
_diffrn_radiation_source 'fine-focus sealed tube'
_diffrn_radiation_type MoK\a
_diffrn_radiation_wavelength 0.71073
_diffrn_reflns_av_R_equivalents 0.0506
_diffrn_reflns_av_sigmaI/netI 0.0287
_diffrn_reflns_limit_h_max 36
_diffrn_reflns_limit_h_min -34
_diffrn_reflns_limit_k_max 33
_diffrn_reflns_limit_k_min -35
_diffrn_reflns_limit_l_max 20
_diffrn_reflns_limit_l_min -26
_diffrn_reflns_number 29770
_diffrn_reflns_theta_full 26.00
_diffrn_reflns_theta_max 26.00
_diffrn_reflns_theta_min 2.33
_exptl_absorpt_coefficient_mu 0.588
_exptl_absorpt_correction_T_max 0.8914
_exptl_absorpt_correction_T_min 0.8205
_exptl_absorpt_correction_type multi-scan
_exptl_absorpt_process_details SADABS
_exptl_crystal_colour green
_exptl_crystal_density_diffrn 1.065
_exptl_crystal_density_method 'not measured'
_exptl_crystal_description plate
_exptl_crystal_F_000 5310
_exptl_crystal_size_max 0.35
_exptl_crystal_size_mid 0.25
_exptl_crystal_size_min 0.20
_refine_diff_density_max 0.698
_refine_diff_density_min -0.452
_refine_diff_density_rms 0.148
_refine_ls_extinction_method none
_refine_ls_goodness_of_fit_ref 1.075
_refine_ls_hydrogen_treatment constr
_refine_ls_matrix_type full
_refine_ls_number_parameters 217
_refine_ls_number_reflns 3482
_refine_ls_number_restraints 17
_refine_ls_restrained_S_all 1.097
_refine_ls_R_factor_all 0.0863
_refine_ls_R_factor_gt 0.0727
_refine_ls_shift/su_max 0.002
_refine_ls_shift/su_mean 0.000
_refine_ls_structure_factor_coef Fsqd
_refine_ls_weighting_details 'calc w=1/[\s^2^(Fo^2^)+(0.1290P)^2^+64.8278P] where P=(Fo^2^+2Fc^2^)/3'
_refine_ls_weighting_scheme calc
_refine_ls_wR_factor_gt 0.2059
_refine_ls_wR_factor_ref 0.2214
_reflns_number_gt 2851
_reflns_number_total 3482
_reflns_threshold_expression >2sigma(I)
_cod_data_source_file c3sc22222e.txt
_cod_data_source_block MeOH_295K
_cod_original_sg_symbol_H-M R-3c
_cod_database_code 1514446

loop_
_symmetry_equiv_pos_as_xyz
'x, y, z'
'-y, x-y, z'
'-x+y, -x, z'
'y, x, -z+1/2'
'x-y, -y, -z+1/2'
'-x, -x+y, -z+1/2'
'x+2/3, y+1/3, z+1/3'
'-y+2/3, x-y+1/3, z+1/3'
'-x+y+2/3, -x+1/3, z+1/3'
'y+2/3, x+1/3, -z+5/6'
'x-y+2/3, -y+1/3, -z+5/6'
'-x+2/3, -x+y+1/3, -z+5/6'
'x+1/3, y+2/3, z+2/3'
'-y+1/3, x-y+2/3, z+2/3'
'-x+y+1/3, -x+2/3, z+2/3'
'y+1/3, x+2/3, -z+7/6'
'x-y+1/3, -y+2/3, -z+7/6'
'-x+1/3, -x+y+2/3, -z+7/6'
'-x, -y, -z'
'y, -x+y, -z'
'x-y, x, -z'
'-y, -x, z-1/2'
'-x+y, y, z-1/2'
'x, x-y, z-1/2'
'-x+2/3, -y+1/3, -z+1/3'
'y+2/3, -x+y+1/3, -z+1/3'
'x-y+2/3, x+1/3, -z+1/3'
'-y+2/3, -x+1/3, z-1/6'
'-x+y+2/3, y+1/3, z-1/6'
'x+2/3, x-y+1/3, z-1/6'
'-x+1/3, -y+2/3, -z+2/3'
'y+1/3, -x+y+2/3, -z+2/3'
'x-y+1/3, x+2/3, -z+2/3'
'-y+1/3, -x+2/3, z+1/6'
'-x+y+1/3, y+2/3, z+1/6'
'x+1/3, x-y+2/3, z+1/6'

loop_
_atom_site_label
_atom_site_type_symbol
_atom_site_fract_x
_atom_site_fract_y
_atom_site_fract_z
_atom_site_U_iso_or_equiv
_atom_site_adp_type
_atom_site_occupancy
_atom_site_symmetry_multiplicity
_atom_site_calc_flag
_atom_site_refinement_flags
_atom_site_disorder_assembly
_atom_site_disorder_group
Ni1 Ni 0.6667 0.402013(19) 0.0833 0.0303(3) Uani 1 2 d S . .
O1 O 0.6667 0.3333 0.0833 0.0342(14) Uani 1 6 d S . .
H1A H 0.6667 0.3333 0.0373 0.041 Uiso 0.50 3 calc SPR . .
O2 O 0.43218(11) 0.71219(11) -0.00806(15) 0.0464(8) Uani 1 1 d . . .
O3 O 0.39639(11) 0.62596(11) -0.02313(16) 0.0499(8) Uani 1 1 d . . .
N1 N 0.6667 0.47346(15) 0.0833 0.0443(13) Uani 1 2 d S . .
N2 N 0.6667 0.71517(16) 0.0833 0.0623(18) Uani 1 2 d S . .
C1 C 0.43289(14) 0.67015(15) -0.00612(19) 0.0345(8) Uani 1 1 d . A .
C2 C 0.48273(15) 0.67218(15) 0.0170(2) 0.0454(11) Uani 1 1 d D . .
C3 C 0.5209(3) 0.7118(3) 0.0516(4) 0.0281(19) Uiso 0.506(15) 1 d PD A 1
H3A H 0.5156 0.7389 0.0653 0.034 Uiso 0.506(15) 1 calc PR A 1
C4 C 0.5672(3) 0.7131(3) 0.0671(5) 0.0312(19) Uiso 0.506(15) 1 d PD A 1
H4A H 0.5934 0.7421 0.0884 0.037 Uiso 0.506(15) 1 calc PR A 1
C6 C 0.5399(5) 0.6342(5) 0.0088(9) 0.078(6) Uani 0.506(15) 1 d PD A 1
H6A H 0.5481 0.6102 -0.0086 0.093 Uiso 0.506(15) 1 calc PR A 1
C7 C 0.4945(5) 0.6319(5) -0.0076(8) 0.072(5) Uani 0.506(15) 1 d PD A 1
H7A H 0.4708 0.6054 -0.0341 0.087 Uiso 0.506(15) 1 calc PR A 1
C3' C 0.5294(3) 0.7181(3) 0.0259(4) 0.0292(19) Uiso 0.494(15) 1 d PD A 2
H3'A H 0.5308 0.7501 0.0191 0.035 Uiso 0.494(15) 1 calc PR A 2
C4' C 0.5750(3) 0.7179(3) 0.0450(4) 0.0289(19) Uiso 0.494(15) 1 d PD A 2
H4'A H 0.6056 0.7495 0.0534 0.035 Uiso 0.494(15) 1 calc PR A 2
C6' C 0.5237(5) 0.6230(5) 0.0494(9) 0.088(6) Uani 0.494(15) 1 d PD A 2
H6'A H 0.5210 0.5910 0.0601 0.106 Uiso 0.494(15) 1 calc PR A 2
C7' C 0.4796(4) 0.6255(5) 0.0316(8) 0.068(5) Uani 0.494(15) 1 d PD A 2
H7'A H 0.4471 0.5947 0.0296 0.081 Uiso 0.494(15) 1 calc PR A 2
C5 C 0.57502(17) 0.67191(16) 0.0513(3) 0.0611(15) Uani 1 1 d D . .
C8 C 0.62332(17) 0.66988(17) 0.0681(3) 0.0574(14) Uani 1 1 d . A .
C9 C 0.62188(17) 0.62181(16) 0.0685(3) 0.0611(15) Uani 1 1 d . . .
H9A H 0.5908 0.5911 0.0588 0.073 Uiso 1 1 calc R A .
C10 C 0.6667 0.61959(19) 0.0833 0.0545(18) Uani 1 2 d S . .
C11 C 0.6667 0.56918(18) 0.0833 0.0520(17) Uani 1 2 d S . .
C12 C 0.7123(2) 0.5668(2) 0.0740(5) 0.066(3) Uani 0.850(16) 1 d P A 1
H12A H 0.7441 0.5976 0.0670 0.079 Uiso 0.850(16) 1 calc PR A 1
C13 C 0.7109(2) 0.5193(2) 0.0751(5) 0.062(3) Uani 0.850(16) 1 d P A 1
H13A H 0.7422 0.5192 0.0698 0.074 Uiso 0.850(16) 1 calc PR A 1
C12' C 0.6425(19) 0.5334(14) 0.039(3) 0.077(19) Uani 0.150(16) 1 d P A 2
H12B H 0.6253 0.5397 0.0065 0.092 Uiso 0.150(16) 1 calc PR A 2
C13' C 0.643(2) 0.4845(12) 0.042(2) 0.070(16) Uani 0.150(16) 1 d PU A 2
H13B H 0.6251 0.4596 0.0107 0.084 Uiso 0.150(16) 1 calc PR A 2
O2S O 0.8460(10) 0.6724(9) 0.1027(10) 0.223(8) Uiso 0.50 1 d PD B 1
H2S H 0.8514 0.6713 0.1418 0.267 Uiso 0.50 1 d PR B 1
C2S C 0.8862(14) 0.6828(16) 0.0666(18) 0.268(19) Uiso 0.50 1 d PD B 1
H2SA H 0.8738 0.6684 0.0255 0.403 Uiso 0.50 1 calc PR B 1
H2SB H 0.9055 0.6675 0.0844 0.403 Uiso 0.50 1 calc PR B 1
H2SC H 0.9087 0.7203 0.0635 0.403 Uiso 0.50 1 calc PR B 1
O4S O 0.8094(17) 0.6749(19) -0.030(2) 0.212(17) Uiso 0.25 1 d PD C 4
H4S H 0.7800 0.6705 -0.0174 0.254 Uiso 0.25 1 d PR C 4
C4S C 0.837(3) 0.680(3) 0.026(3) 0.26(3) Uiso 0.25 1 d PD C 4
H4SA H 0.8259 0.6957 0.0576 0.395 Uiso 0.25 1 calc PR C 4
H4SB H 0.8741 0.7023 0.0185 0.395 Uiso 0.25 1 calc PR C 4
H4SC H 0.8301 0.6462 0.0396 0.395 Uiso 0.25 1 calc PR C 4
O1S O 0.6667 0.3333 0.2245(10) 0.126(7) Uiso 0.50 3 d SPD D 1
H1S H 0.6951 0.3333 0.2169 0.151 Uiso 0.17 1 d PR D 1
C1S C 0.6667 0.3333 0.2901(14) 0.41(6) Uiso 0.50 3 d SPD . 1
H1SA H 0.6452 0.2980 0.3051 0.619 Uiso 0.17 1 calc PR . 1
H1SB H 0.6528 0.3548 0.3051 0.619 Uiso 0.17 1 calc PR . 1
H1SC H 0.7020 0.3472 0.3051 0.619 Uiso 0.17 1 calc PR . 1
O3S O 0.8050(11) 0.4654(11) 0.4043(13) 0.257(11) Uiso 0.50 1 d PD E 3
H3S H 0.8052 0.4846 0.4344 0.308 Uiso 0.50 1 d PR E 3
C3S C 0.7599(13) 0.4220(12) 0.3823(17) 0.220(14) Uiso 0.50 1 d PD E 3
H3SA H 0.7351 0.4325 0.3694 0.330 Uiso 0.50 1 calc PR E 3
H3SB H 0.7447 0.3963 0.4151 0.330 Uiso 0.50 1 calc PR E 3
H3SC H 0.7685 0.4072 0.3472 0.330 Uiso 0.50 1 calc PR E 3
O5S O 0.858(2) 0.594(2) 0.397(3) 0.25(2) Uiso 0.25 1 d PD F 5
H5S H 0.8890 0.6015 0.4048 0.300 Uiso 0.25 1 d PR F 5
C5S C 0.840(3) 0.613(3) 0.350(3) 0.21(3) Uiso 0.25 1 d PD F 5
H5SA H 0.8025 0.5974 0.3528 0.312 Uiso 0.25 1 calc PR F 5
H5SB H 0.8487 0.6035 0.3100 0.312 Uiso 0.25 1 calc PR F 5
H5SC H 0.8563 0.6503 0.3527 0.312 Uiso 0.25 1 calc PR F 5

loop_
_atom_site_aniso_label
_atom_site_aniso_U_11
_atom_site_aniso_U_22
_atom_site_aniso_U_33
_atom_site_aniso_U_23
_atom_site_aniso_U_13
_atom_site_aniso_U_12
Ni1 0.0150(4) 0.0159(3) 0.0598(5) -0.00103(13) -0.0021(3) 0.00751(18)
O1 0.0170(17) 0.0170(17) 0.068(4) 0.000 0.000 0.0085(8)
O2 0.0351(15) 0.0328(15) 0.077(2) -0.0132(14) -0.0219(13) 0.0211(13)
O3 0.0290(14) 0.0283(14) 0.088(2) 0.0007(14) -0.0224(14) 0.0114(12)
N1 0.024(2) 0.0214(16) 0.089(4) -0.0036(11) -0.007(2) 0.0118(11)
N2 0.037(3) 0.0267(17) 0.126(5) -0.0192(15) -0.038(3) 0.0187(14)
C1 0.0231(17) 0.0286(18) 0.053(2) 0.0014(16) -0.0065(15) 0.0136(15)
C2 0.029(2) 0.0282(19) 0.080(3) -0.0051(19) -0.0175(19) 0.0150(16)
C6 0.036(7) 0.033(6) 0.171(17) -0.038(8) -0.040(8) 0.022(6)
C7 0.038(7) 0.048(7) 0.137(14) -0.052(8) -0.038(7) 0.027(6)
C6' 0.032(6) 0.029(5) 0.19(2) 0.030(8) -0.019(8) 0.008(5)
C7' 0.020(5) 0.030(5) 0.153(15) -0.001(8) -0.025(7) 0.013(4)
C5 0.034(2) 0.030(2) 0.121(4) -0.017(2) -0.036(3) 0.0176(19)
C8 0.035(2) 0.030(2) 0.112(4) -0.016(2) -0.034(2) 0.0204(19)
C9 0.034(2) 0.024(2) 0.124(4) -0.020(2) -0.035(3) 0.0133(18)
C10 0.035(3) 0.027(2) 0.105(5) -0.0129(16) -0.026(3) 0.0173(15)
C11 0.031(3) 0.0237(19) 0.104(5) -0.0109(15) -0.022(3) 0.0154(14)
C12 0.029(3) 0.021(2) 0.147(8) -0.004(3) -0.008(4) 0.011(2)
C13 0.030(3) 0.027(3) 0.129(8) -0.003(3) -0.004(3) 0.015(2)
C12' 0.08(3) 0.036(18) 0.13(4) -0.01(2) -0.06(3) 0.04(2)
C13' 0.10(3) 0.016(14) 0.10(3) -0.025(17) -0.04(3) 0.030(18)

loop_
_atom_type_symbol
_atom_type_description
_atom_type_scat_dispersion_real
_atom_type_scat_dispersion_imag
_atom_type_scat_source
C C 0.0033 0.0016 'International Tables Vol C Tables 4.2.6.8 and 6.1.1.4'
H H 0.0000 0.0000 'International Tables Vol C Tables 4.2.6.8 and 6.1.1.4'
N N 0.0061 0.0033 'International Tables Vol C Tables 4.2.6.8 and 6.1.1.4'
O O 0.0106 0.0060 'International Tables Vol C Tables 4.2.6.8 and 6.1.1.4'
Ni Ni 0.3393 1.1124 'International Tables Vol C Tables 4.2.6.8 and 6.1.1.4'

loop_
_geom_angle_atom_site_label_1
_geom_angle_atom_site_label_2
_geom_angle_atom_site_label_3
_geom_angle
_geom_angle_site_symmetry_1
_geom_angle_site_symmetry_3
O1 Ni1 O3 92.91(8) . 19_665
O1 Ni1 O3 92.91(8) . 36
O3 Ni1 O3 174.18(16) 19_665 36
O1 Ni1 N1 180.000(1) . .
O3 Ni1 N1 87.09(8) 19_665 .
O3 Ni1 N1 87.09(8) 36 .
O1 Ni1 O2 92.80(8) . 35_545
O3 Ni1 O2 88.29(13) 19_665 35_545
O3 Ni1 O2 91.43(13) 36 35_545
N1 Ni1 O2 87.20(8) . 35_545
O1 Ni1 O2 92.81(8) . 21_655
O3 Ni1 O2 91.43(13) 19_665 21_655
O3 Ni1 O2 88.29(13) 36 21_655
N1 Ni1 O2 87.19(8) . 21_655
O2 Ni1 O2 174.39(15) 35_545 21_655
Ni1 O1 Ni1 120.0 3_665 2_655
Ni1 O1 Ni1 120.0 3_665 .
Ni1 O1 Ni1 120.0 2_655 .
C1 O2 Ni1 124.4(3) . 20_565
C1 O3 Ni1 136.6(2) . 19_665
C13' N1 C13' 116(3) 18_654 .
C13' N1 C13 92(2) 18_654 18_654
C13' N1 C13 54(3) . 18_654
C13' N1 C13 54(3) 18_654 .
C13' N1 C13 92(2) . .
C13 N1 C13 116.9(6) 18_654 .
C13' N1 Ni1 122.1(13) 18_654 .
C13' N1 Ni1 122.1(13) . .
C13 N1 Ni1 121.5(3) 18_654 .
C13 N1 Ni1 121.5(3) . .
C8 N2 C8 117.8(5) . 18_654
O2 C1 O3 125.9(3) . .
O2 C1 C2 117.8(3) . .
O3 C1 C2 116.3(3) . .
C3 C2 C7' 110.5(6) . .
C3 C2 C3' 25.0(3) . .
C7' C2 C3' 119.3(6) . .
C3 C2 C7 117.0(6) . .
C7' C2 C7 37.4(6) . .
C3' C2 C7 108.4(6) . .
C3 C2 C1 125.1(4) . .
C7' C2 C1 117.1(5) . .
C3' C2 C1 123.6(4) . .
C7 C2 C1 117.3(6) . .
C2 C3 C4 122.1(6) . .
C5 C4 C3 120.7(7) . .
C7 C6 C5 121.8(10) . .
C6 C7 C2 119.1(10) . .
C2 C3' C4' 121.5(7) . .
C5 C4' C3' 120.5(7) . .
C7' C6' C5 118.9(10) . .
C2 C7' C6' 121.3(10) . .
C4' C5 C4 21.5(3) . .
C4' C5 C6 110.8(6) . .
C4 C5 C6 118.0(6) . .
C4' C5 C6' 117.4(7) . .
C4 C5 C6' 108.9(7) . .
C6 C5 C6' 39.0(7) . .
C4' C5 C8 122.4(5) . .
C4 C5 C8 123.6(5) . .
C6 C5 C8 117.5(6) . .
C6' C5 C8 119.7(6) . .
N2 C8 C9 122.5(4) . .
N2 C8 C5 117.9(4) . .
C9 C8 C5 119.7(4) . .
C10 C9 C8 120.1(4) . .
C9 C10 C9 117.1(5) 18_654 .
C9 C10 C11 121.4(3) 18_654 .
C9 C10 C11 121.5(3) . .
C12' C11 C12' 116(3) . 18_654
C12' C11 C12 90(2) . .
C12' C11 C12 56(3) 18_654 .
C12' C11 C12 56(3) . 18_654
C12' C11 C12 90(2) 18_654 18_654
C12 C11 C12 115.8(6) . 18_654
C12' C11 C10 121.8(13) . .
C12' C11 C10 121.8(13) 18_654 .
C12 C11 C10 122.1(3) . .
C12 C11 C10 122.1(3) 18_654 .
C13 C12 C11 120.4(5) . .
N1 C13 C12 123.2(5) . .
C11 C12' C13' 120(3) . .
N1 C13' C12' 124(3) . .

loop_
_geom_bond_atom_site_label_1
_geom_bond_atom_site_label_2
_geom_bond_distance
_geom_bond_site_symmetry_2
Ni1 O1 2.0156(6) .
Ni1 O3 2.055(3) 19_665
Ni1 O3 2.055(3) 36
Ni1 N1 2.097(4) .
Ni1 O2 2.101(3) 35_545
Ni1 O2 2.101(3) 21_655
O1 Ni1 2.0156(6) 3_665
O1 Ni1 2.0156(6) 2_655
O2 C1 1.245(5) .
O2 Ni1 2.101(3) 20_565
O3 C1 1.253(5) .
O3 Ni1 2.055(3) 19_665
N1 C13' 1.26(4) 18_654
N1 C13' 1.26(4) .
N1 C13 1.334(6) 18_654
N1 C13 1.334(6) .
N2 C8 1.341(5) .
N2 C8 1.342(5) 18_654
C1 C2 1.516(5) .
C2 C3 1.359(8) .
C2 C7' 1.362(12) .
C2 C3' 1.372(8) .
C2 C7 1.483(12) .
C3 C4 1.381(10) .
C4 C5 1.381(9) .
C6 C7 1.345(17) .
C6 C5 1.402(13) .
C3' C4' 1.403(10) .
C4' C5 1.356(8) .
C6' C7' 1.387(17) .
C6' C5 1.472(12) .
C5 C8 1.492(5) .
C8 C9 1.390(6) .
C9 C10 1.385(5) .
C10 C9 1.385(5) 18_654
C10 C11 1.479(8) .
C11 C12' 1.32(4) .
C11 C12' 1.32(4) 18_654
C11 C12 1.390(7) .
C11 C12 1.390(7) 18_654
C12 C13 1.373(7) .
C12' C13' 1.45(4) .
O2S C2S 1.310(19) .
O4S C4S 1.41(2) .
O1S C1S 1.40(2) .
C1S C1S 1.84(6) 31_655
O3S C3S 1.381(18) .
O5S C5S 1.37(2) .
